data_9015372
loop_
_publ_author_name
'Tranqui, D.'
'Boyer, P.'
'Laugier, J.'
'Vulliet, P.'

_publ_section_title
;
 Structure cristalline du tetrakisoxalatohafniate de potassium
 pentahydrate  K4 Hf (C2 O4)4 (H2 O)5
;
_journal_coden_ASTM ACBCAR
_journal_issue 10
_journal_name_full
;
 Acta Crystallographica, Section B: Structural Crystallography
 and Crystal Chemistry
;
_journal_page_first 3126
_journal_page_last 3133
_journal_paper_doi 10.1107/S0567740877010395
_journal_volume 33
_journal_year 1977
_chemical_formula_structural 'K4 Hf (C2 O4)4 (H2 O)5'
_chemical_formula_sum 'C8 H10 Hf K4 O21'
_chemical_name_systematic
;
 Potassium tetrakis(oxalato)hafnate pentahydrate
;
_space_group_crystal_system monoclinic
_space_group_IT_number 14
_space_group_name_Hall '-P 2ybc'
_space_group_name_H-M_alt 'P 1 21/c 1'
_cell_angle_alpha 90
_cell_angle_beta 94.27(1)
_cell_angle_gamma 90
_cell_formula_units_Z 4
_cell_length_a 10.640(5)
_cell_length_b 12.350(6)
_cell_length_c 15.940(6)
_cell_volume 2088.766
_exptl_crystal_density_diffrn 2.439
_cod_duplicate_entry 1008018
_cod_original_formula_sum 'Hf K4 O21 C8'
_cod_database_code 9015372

loop_
_space_group_symop_id
_space_group_symop_operation_xyz
1 x,y,z
2 -x,1/2+y,1/2-z
3 -x,-y,-z
4 x,1/2-y,1/2+z

loop_
_atom_site_label
_atom_site_type_symbol
_atom_site_fract_x
_atom_site_fract_y
_atom_site_fract_z
_atom_site_attached_hydrogens
Hf1 Hf4+ 0.76273 0.34876 0.17271 0
K1 K1+ 0.12726 0.34486 0.24721 0
K2 K1+ 0.01702 0.22821 0.51150 0
K3 K1+ 0.50892 0.06103 0.30899 0
K4 K1+ 0.39160 0.32650 0.40996 0
O1 O2- 0.63788 0.38921 0.27242 0
O2 O2- 0.87488 0.35036 0.29234 0
O3 O2- 0.88647 0.39037 0.42764 0
O4 O2- 0.62873 0.43314 0.40704 0
O5 O2- 0.56678 0.36980 0.11623 0
O6 O2- 0.76234 0.31897 0.03836 0
O7 O2- 0.65421 0.31489 -0.08427 0
O8 O2- 0.44291 0.37740 -0.00339 0
O9 O2- 0.93910 0.42186 0.13714 0
O10 O2- 0.74013 0.52285 0.16299 0
O11 O2- 0.82155 0.68276 0.13010 0
O12 O2- 0.03915 0.56884 0.09761 0
O13 O2- 0.90743 0.22115 0.16452 0
O14 O2- 0.67786 0.19200 0.19308 0
O15 O2- 0.70332 0.01329 0.20501 0
O16 O2- 0.95776 0.04939 0.18800 0
C1 C3+ 0.68637 0.40347 0.34949 0
C2 C3+ 0.82980 0.37886 0.36056 0
C3 C3+ 0.54439 0.36146 0.03653 0
C4 C3+ 0.65975 0.32883 -0.01118 0
C5 C3+ 0.94762 0.52157 0.12290 0
C6 C3+ 0.82844 0.58467 0.14013 0
C7 C3+ 0.88430 0.12425 0.18171 0
C8 C3+ 0.74065 0.10400 0.19579 0
O17 O2- 0.17197 0.42795 0.46924 2
O18 O2- 0.18617 0.15217 0.14905 2
O19 O2- 0.22442 0.40628 0.08490 2
O20 O2- 0.39409 0.25709 0.24569 2
O21 O2- 0.45955 0.13587 0.07610 2

loop_
_atom_type_symbol
_atom_type_oxidation_number
Hf4+ 4.000
K1+ 1.000
O2- -2.000
C3+ 3.000

loop_
_cod_related_entry_id
_cod_related_entry_database
_cod_related_entry_code
1 AMCSD 0015966
